data_7042937
loop_
_publ_author_name
'Yang, Liu'
'Cao, Li'
'Li, Xiao'
'Qin, Chao'
'Zhao, Liang'
'Shao, Kui-Zhan'
'Su, Zhong-Min'

_publ_section_title
;
 Metal--organic frameworks constructed from tib and carboxylate acid
 ligands: selective sensing of nitro explosives and magnetic properties
;
_journal_name_full 'Dalton Trans.'
_journal_paper_doi 10.1039/C7DT01306J
_journal_year 2017
_chemical_absolute_configuration unk
_chemical_formula_moiety 'C19 H12 Cd N7 O7'
_chemical_formula_sum 'C19 H24 Cd N7 O13'
_chemical_formula_weight 670.85
_space_group_crystal_system monoclinic
_space_group_IT_number 14
_space_group_name_Hall '-P 2ybc'
_space_group_name_H-M_alt 'P 1 21/c 1'
_symmetry_space_group_name_Hall '-P 2ybc'
_symmetry_space_group_name_H-M 'P 1 21/c 1'
_atom_sites_solution_hydrogens geom
_atom_sites_solution_primary dual
_audit_creation_date 2017-04-27
_audit_creation_method
;
Olex2 1.2
(compiled 2017.03.28 svn.r3405 for OlexSys, GUI svn.r5335)
;
_audit_update_record
;
2017-05-01 deposited with the CCDC.
2017-05-09 downloaded from the CCDC.
;
_cell_angle_alpha 90
_cell_angle_beta 92.635(5)
_cell_angle_gamma 90
_cell_formula_units_Z 4
_cell_length_a 13.146(5)
_cell_length_b 13.540(5)
_cell_length_c 17.464(5)
_cell_measurement_reflns_used 5096
_cell_measurement_temperature 296(2)
_cell_measurement_theta_max 26.011
_cell_measurement_theta_min 2.160
_cell_volume 3105.3(19)
_computing_cell_refinement 'SAINT V8.18C (?, 2016)'
_computing_data_collection 'Bruker SMART'
_computing_data_reduction 'SAINT V8.18C (?, 2016)'
_computing_molecular_graphics 'Olex2 (Dolomanov et al., 2009)'
_computing_publication_material 'Olex2 (Dolomanov et al., 2009)'
_computing_structure_refinement 'ShelXL (Sheldrick, 2015)'
_computing_structure_solution 'ShelXT (Sheldrick, 2015)'
_diffrn_ambient_temperature 296.15
_diffrn_measured_fraction_theta_full 0.998
_diffrn_measured_fraction_theta_max 0.998
_diffrn_measurement_device_type 'Bruker Smart Apex II CCD'
_diffrn_measurement_method '\w scans'
_diffrn_radiation_monochromator graphite
_diffrn_radiation_type MoK\a
_diffrn_radiation_wavelength 0.71069
_diffrn_reflns_av_R_equivalents 0.0370
_diffrn_reflns_av_unetI/netI 0.0395
_diffrn_reflns_Laue_measured_fraction_full 0.998
_diffrn_reflns_Laue_measured_fraction_max 0.998
_diffrn_reflns_limit_h_max 15
_diffrn_reflns_limit_h_min -15
_diffrn_reflns_limit_k_max 16
_diffrn_reflns_limit_k_min -16
_diffrn_reflns_limit_l_max 20
_diffrn_reflns_limit_l_min -15
_diffrn_reflns_number 17468
_diffrn_reflns_point_group_measured_fraction_full 0.998
_diffrn_reflns_point_group_measured_fraction_max 0.998
_diffrn_reflns_theta_full 24.999
_diffrn_reflns_theta_max 24.999
_diffrn_reflns_theta_min 1.904
_exptl_absorpt_coefficient_mu 0.769
_exptl_absorpt_correction_T_max 0.6
_exptl_absorpt_correction_T_min 0.5
_exptl_absorpt_correction_type multi-scan
_exptl_absorpt_process_details 'SADABS 2014/4 Bruker AXS Madison WI USA'
_exptl_crystal_colour colourless
_exptl_crystal_colour_primary colourless
_exptl_crystal_density_diffrn 1.435
_exptl_crystal_description block
_exptl_crystal_F_000 1356
_exptl_crystal_size_max 0.2
_exptl_crystal_size_mid 0.2
_exptl_crystal_size_min 0.18
_refine_diff_density_max 0.691
_refine_diff_density_min -0.629
_refine_diff_density_rms 0.073
_refine_ls_extinction_method none
_refine_ls_goodness_of_fit_ref 1.051
_refine_ls_hydrogen_treatment constr
_refine_ls_matrix_type full
_refine_ls_number_parameters 325
_refine_ls_number_reflns 5464
_refine_ls_number_restraints 814
_refine_ls_restrained_S_all 1.110
_refine_ls_R_factor_all 0.0499
_refine_ls_R_factor_gt 0.0373
_refine_ls_shift/su_max 0.001
_refine_ls_shift/su_mean 0.000
_refine_ls_structure_factor_coef Fsqd
_refine_ls_weighting_details 'w=1/[\s^2^(Fo^2^)+(0.0568P)^2^+0.9973P] where P=(Fo^2^+2Fc^2^)/3'
_refine_ls_weighting_scheme calc
_refine_ls_wR_factor_gt 0.0964
_refine_ls_wR_factor_ref 0.1021
_reflns_Friedel_coverage 0.000
_reflns_number_gt 4310
_reflns_number_total 5464
_reflns_threshold_expression 'I > 2\s(I)'
_cod_data_source_file c7dt01306j2.cif
_cod_data_source_block 2
_cod_original_cell_volume 3105.2(19)
_cod_database_code 7042937
_shelx_shelxl_version_number 2016/6
_shelx_space_group_comment
;
The symmetry employed for this shelxl refinement is uniquely defined
by the following loop, which should always be used as a source of
symmetry information in preference to the above space-group names.
They are only intended as comments.
;
_olex2_refinement_description
;
1. Fixed Uiso
 At 1.2 times of:
  All C(H) groups
2. Rigid bond restraints
 O6, C19
 with sigma for 1-2 distances of 0.002 and sigma for 1-3 distances of 0.002
 O7, C19
 with sigma for 1-2 distances of 0.002 and sigma for 1-3 distances of 0.002
 Cd1, O1
 with sigma for 1-2 distances of 0.002 and sigma for 1-3 distances of 0.002
 Cd1, O2
 with sigma for 1-2 distances of 0.002 and sigma for 1-3 distances of 0.002
3. Uiso/Uaniso restraints and constraints
C1 \\sim C2 \\sim C3 \\sim C4 \\sim C5 \\sim C6 \\sim C7 \\sim C8 \\sim C9
\\sim C10 \\sim C13 \\sim C14 \\sim C15 \\sim C16 \\sim C17 \\sim C18 \\sim C19
\\sim C11A \\sim C12A \\sim C11B \\sim C12B \\sim O1 \\sim O2 \\sim O3 \\sim O4
\\sim O5 \\sim O6 \\sim O7 \\sim N1 \\sim N2 \\sim N3 \\sim N4 \\sim N5 \\sim
N6 \\sim N7: within 3.8A with sigma of 0.01 and sigma for terminal atoms of 0.03
4. Others
 Fixed Sof: C11A(0.5) H11A(0.5) C12A(0.5) H12A(0.5) C11B(0.5) H11B(0.5)
 C12B(0.5) H12B(0.5)
5.a Aromatic/amide H refined with riding coordinates:
 C2(H2), C4(H4), C6(H6), C7(H7), C8(H8), C9(H9), C10(H10), C13(H13), C14(H14),
 C15(H15), C11A(H11A), C12A(H12A), C11B(H11B), C12B(H12B)
;
_olex2_submission_special_instructions 'No special instructions were received'

loop_
_space_group_symop_operation_xyz
'x, y, z'
'-x, y+1/2, -z+1/2'
'-x, -y, -z'
'x, -y-1/2, z-1/2'

loop_
_atom_site_label
_atom_site_type_symbol
_atom_site_fract_x
_atom_site_fract_y
_atom_site_fract_z
_atom_site_U_iso_or_equiv
_atom_site_adp_type
_atom_site_occupancy
_atom_site_site_symmetry_order
_atom_site_calc_flag
_atom_site_refinement_flags_posn
_atom_site_refinement_flags_adp
_atom_site_refinement_flags_occupancy
_atom_site_disorder_assembly
_atom_site_disorder_group
Cd1 Cd 0.67143(2) 0.04440(2) 0.29622(2) 0.03251(11) Uani 1 1 d . U . . .
O1 O 0.5591(2) 0.0564(2) 0.18062(19) 0.0673(8) Uani 1 1 d . U . . .
O2 O 0.7142(3) 0.0917(3) 0.16442(19) 0.0771(9) Uani 1 1 d . U . . .
O3 O 0.6046(4) 0.1008(5) 0.0690(2) 0.1403(19) Uani 1 1 d . U . . .
O4 O 0.50318(18) 0.02159(18) 0.34680(14) 0.0420(6) Uani 1 1 d . U . . .
O5 O 0.67574(19) 0.03694(18) 0.43253(15) 0.0434(6) Uani 1 1 d . U . . .
O6 O 0.3257(3) -0.1088(3) 0.3604(2) 0.0927(12) Uani 1 1 d . U . . .
O7 O 0.2419(3) -0.0034(4) 0.4183(2) 0.1042(13) Uani 1 1 d . U . . .
N1 N 0.6681(2) 0.2123(2) 0.32218(19) 0.0431(7) Uani 1 1 d . U . . .
N2 N 0.7147(2) 0.3677(2) 0.32126(17) 0.0394(7) Uani 1 1 d . U . . .
N3 N 0.9909(2) 0.5376(2) 0.2013(2) 0.0463(7) Uani 1 1 d . U . . .
N4 N 1.1543(2) 0.5343(2) 0.1826(2) 0.0453(7) Uani 1 1 d . U . . .
N5 N 0.6926(2) -0.2804(2) 0.2708(2) 0.0447(7) Uani 1 1 d . U . . .
N6 N 0.6582(2) -0.1221(2) 0.2794(2) 0.0486(7) Uani 1 1 d . U . . .
N7 N 0.6253(3) 0.0838(3) 0.1358(2) 0.0714(10) Uani 1 1 d . U . . .
C1 C 0.7595(3) 0.4569(2) 0.2955(2) 0.0402(8) Uani 1 1 d . U . . .
C2 C 0.8562(3) 0.4539(3) 0.2667(2) 0.0429(8) Uani 1 1 d . U . . .
H2 H 0.893452 0.395531 0.266936 0.052 Uiso 1 1 calc R . . . .
C3 C 0.8958(3) 0.5401(3) 0.2376(2) 0.0435(8) Uani 1 1 d . U . . .
C4 C 0.8438(3) 0.6286(3) 0.2395(2) 0.0451(8) Uani 1 1 d . U . . .
H4 H 0.871979 0.686114 0.220510 0.054 Uiso 1 1 calc R . . . .
C5 C 0.7483(3) 0.6295(2) 0.2705(2) 0.0396(8) Uani 1 1 d . U . . .
C6 C 0.7050(3) 0.5441(2) 0.2977(2) 0.0403(8) Uani 1 1 d . U . . .
H6 H 0.640295 0.545320 0.317083 0.048 Uiso 1 1 calc R . . . .
C7 C 0.6514(3) 0.3565(3) 0.3810(2) 0.0515(9) Uani 1 1 d . U . . .
H7 H 0.631581 0.405021 0.414981 0.062 Uiso 1 1 calc R . . . .
C8 C 0.6238(3) 0.2605(3) 0.3802(2) 0.0510(9) Uani 1 1 d . U . . .
H8 H 0.580696 0.231504 0.414485 0.061 Uiso 1 1 calc R . . . .
C9 C 0.7220(3) 0.2784(3) 0.2873(2) 0.0415(8) Uani 1 1 d . U . . .
H9 H 0.760227 0.265652 0.244889 0.050 Uiso 1 1 calc R . . . .
C10 C 1.0834(3) 0.5302(3) 0.2316(3) 0.0586(10) Uani 1 1 d . U . . .
H10 H 1.097107 0.522708 0.284022 0.070 Uiso 1 1 calc R . . . .
C13 C 0.7302(3) -0.1889(2) 0.2822(2) 0.0427(9) Uani 1 1 d . U . . .
H13 H 0.798983 -0.174892 0.291049 0.051 Uiso 1 1 calc R . . . .
C14 C 0.5890(3) -0.2700(3) 0.2596(3) 0.0592(11) Uani 1 1 d . U . . .
H14 H 0.541664 -0.320085 0.249969 0.071 Uiso 1 1 calc R . . . .
C15 C 0.5701(3) -0.1738(3) 0.2655(3) 0.0580(10) Uani 1 1 d . U . . .
H15 H 0.505656 -0.145533 0.260805 0.070 Uiso 1 1 calc R . . . .
C16 C 0.5968(2) 0.0213(2) 0.4668(2) 0.0322(7) Uani 1 1 d . U . . .
C17 C 0.4980(2) 0.0067(3) 0.4166(2) 0.0341(7) Uani 1 1 d . U . . .
C18 C 0.4099(3) -0.0191(3) 0.4541(2) 0.0374(8) Uani 1 1 d . U . . .
C19 C 0.3194(3) -0.0436(3) 0.4074(2) 0.0455(8) Uani 1 1 d . U . . .
C11A C 1.1074(7) 0.5087(8) 0.1163(6) 0.0633(17) Uani 0.5 1 d . U P A 1
H11A H 1.138233 0.496074 0.070464 0.076 Uiso 0.5 1 calc R . P A 1
C12A C 1.0055(7) 0.5044(8) 0.1282(6) 0.0659(16) Uani 0.5 1 d . U P A 1
H12A H 0.954992 0.482806 0.093143 0.079 Uiso 0.5 1 calc R . P A 1
C11B C 1.1081(6) 0.5729(7) 0.1201(6) 0.0563(16) Uani 0.5 1 d . U P A 2
H11B H 1.140451 0.592020 0.076228 0.068 Uiso 0.5 1 calc R . P A 2
C12B C 1.0070(6) 0.5799(7) 0.1299(5) 0.0551(15) Uani 0.5 1 d . U P A 2
H12B H 0.958173 0.607386 0.096104 0.066 Uiso 0.5 1 calc R . P A 2

loop_
_atom_site_aniso_label
_atom_site_aniso_U_11
_atom_site_aniso_U_22
_atom_site_aniso_U_33
_atom_site_aniso_U_23
_atom_site_aniso_U_13
_atom_site_aniso_U_12
Cd1 0.02597(15) 0.03042(15) 0.04193(17) 0.00433(11) 0.01005(10) 0.00069(10)
O1 0.0572(18) 0.087(2) 0.0581(16) 0.0100(15) 0.0040(13) 0.0108(15)
O2 0.067(2) 0.108(2) 0.0573(16) 0.0123(17) 0.0173(16) 0.0013(19)
O3 0.151(4) 0.219(5) 0.051(2) 0.034(3) 0.001(3) 0.020(4)
O4 0.0334(13) 0.0551(14) 0.0381(13) 0.0078(11) 0.0086(11) 0.0015(11)
O5 0.0298(13) 0.0555(15) 0.0456(14) 0.0078(11) 0.0093(11) -0.0043(11)
O6 0.085(3) 0.108(3) 0.083(2) -0.0268(19) -0.017(2) -0.021(2)
O7 0.0400(18) 0.187(4) 0.084(3) -0.016(3) -0.0126(18) 0.022(2)
N1 0.0430(16) 0.0359(14) 0.0518(16) 0.0046(13) 0.0159(13) 0.0037(13)
N2 0.0368(15) 0.0330(14) 0.0495(16) 0.0009(13) 0.0147(13) -0.0001(12)
N3 0.0245(14) 0.0551(17) 0.0600(18) 0.0015(14) 0.0110(13) -0.0007(13)
N4 0.0246(14) 0.0517(18) 0.0604(19) 0.0017(15) 0.0122(14) 0.0022(13)
N5 0.0270(15) 0.0301(15) 0.077(2) -0.0030(15) 0.0073(14) -0.0048(12)
N6 0.0362(16) 0.0408(16) 0.0689(19) -0.0022(14) 0.0038(14) -0.0008(13)
N7 0.072(3) 0.097(3) 0.046(2) 0.010(2) 0.009(2) 0.017(2)
C1 0.0305(16) 0.0377(17) 0.0529(19) -0.0031(15) 0.0072(15) -0.0031(14)
C2 0.0296(16) 0.0429(17) 0.0570(19) -0.0024(16) 0.0104(15) 0.0036(14)
C3 0.0251(15) 0.0477(17) 0.0584(19) -0.0027(16) 0.0101(15) -0.0014(14)
C4 0.0291(16) 0.0418(18) 0.065(2) 0.0000(17) 0.0086(16) -0.0066(15)
C5 0.0278(16) 0.0320(16) 0.059(2) -0.0040(16) 0.0066(15) -0.0038(14)
C6 0.0305(16) 0.0369(17) 0.055(2) -0.0065(16) 0.0124(15) -0.0022(14)
C7 0.054(2) 0.0427(19) 0.060(2) -0.0017(17) 0.0268(18) 0.0017(17)
C8 0.053(2) 0.0414(18) 0.061(2) 0.0068(17) 0.0304(18) 0.0019(16)
C9 0.0389(18) 0.0345(17) 0.053(2) 0.0015(15) 0.0171(16) -0.0010(15)
C10 0.0362(19) 0.081(2) 0.059(2) -0.0024(19) 0.0067(18) 0.0012(18)
C13 0.0281(18) 0.0287(17) 0.072(2) -0.0048(17) 0.0038(17) -0.0048(14)
C14 0.0322(19) 0.0382(19) 0.107(3) -0.010(2) 0.002(2) -0.0061(16)
C15 0.0337(19) 0.0446(19) 0.096(3) -0.006(2) 0.0010(19) -0.0005(16)
C16 0.0236(16) 0.0342(16) 0.0394(18) 0.0069(14) 0.0078(14) 0.0006(13)
C17 0.0282(17) 0.0357(16) 0.0389(18) 0.0041(15) 0.0073(14) 0.0025(14)
C18 0.0250(17) 0.0496(19) 0.0380(18) 0.0044(15) 0.0049(14) -0.0026(14)
C19 0.0270(16) 0.076(2) 0.0335(18) 0.0065(16) 0.0002(15) -0.0108(16)
C11A 0.036(3) 0.087(4) 0.068(3) -0.011(3) 0.011(3) -0.003(3)
C12A 0.037(3) 0.089(3) 0.073(3) -0.011(3) 0.007(3) -0.003(3)
C11B 0.032(3) 0.069(3) 0.069(3) 0.014(3) 0.013(3) 0.003(3)
C12B 0.029(3) 0.070(3) 0.067(3) 0.012(3) 0.009(3) 0.007(3)

loop_
_atom_type_symbol
_atom_type_description
_atom_type_scat_dispersion_real
_atom_type_scat_dispersion_imag
_atom_type_scat_source
C C 0.0033 0.0016 'International Tables Vol C Tables 4.2.6.8 and 6.1.1.4'
H H 0.0000 0.0000 'International Tables Vol C Tables 4.2.6.8 and 6.1.1.4'
Cd Cd -0.8075 1.2024 'International Tables Vol C Tables 4.2.6.8 and 6.1.1.4'
N N 0.0061 0.0033 'International Tables Vol C Tables 4.2.6.8 and 6.1.1.4'
O O 0.0106 0.0060 'International Tables Vol C Tables 4.2.6.8 and 6.1.1.4'

loop_
_geom_angle_atom_site_label_1
_geom_angle_atom_site_label_2
_geom_angle_atom_site_label_3
_geom_angle
_geom_angle_site_symmetry_1
_geom_angle_site_symmetry_3
O1 Cd1 O2 51.08(11) . .
O4 Cd1 O1 77.56(10) . .
O4 Cd1 O2 128.11(10) . .
O5 Cd1 O1 144.30(10) . .
O5 Cd1 O2 160.67(11) . .
O5 Cd1 O4 67.21(8) . .
N1 Cd1 O1 94.58(11) . .
N1 Cd1 O2 86.30(12) . .
N1 Cd1 O4 91.58(9) . .
N1 Cd1 O5 81.14(10) . .
N4 Cd1 O1 133.78(12) 2_745 .
N4 Cd1 O2 84.16(12) 2_745 .
N4 Cd1 O4 147.64(11) 2_745 .
N4 Cd1 O5 81.93(10) 2_745 .
N4 Cd1 N1 93.13(11) 2_745 .
N6 Cd1 O1 85.41(11) . .
N6 Cd1 O2 98.91(12) . .
N6 Cd1 O4 81.75(10) . .
N6 Cd1 O5 94.88(11) . .
N6 Cd1 N1 173.18(11) . .
N6 Cd1 N4 91.78(11) . 2_745
N7 O1 Cd1 97.2(3) . .
N7 O2 Cd1 95.9(3) . .
C17 O4 Cd1 117.9(2) . .
C16 O5 Cd1 120.5(2) . .
C8 N1 Cd1 129.0(2) . .
C9 N1 Cd1 124.3(3) . .
C9 N1 C8 106.2(3) . .
C7 N2 C1 127.4(3) . .
C9 N2 C1 125.5(3) . .
C9 N2 C7 107.0(3) . .
C10 N3 C3 129.7(4) . .
C10 N3 C12A 100.6(5) . .
C10 N3 C12B 102.5(4) . .
C12A N3 C3 125.6(5) . .
C12B N3 C3 123.9(4) . .
C10 N4 Cd1 129.5(3) . 2_755
C10 N4 C11A 104.2(5) . .
C10 N4 C11B 104.1(5) . .
C11A N4 Cd1 124.8(5) . 2_755
C13 N5 C5 127.2(3) . 1_545
C13 N5 C14 106.4(3) . .
C14 N5 C5 126.4(3) . 1_545
C13 N6 Cd1 128.9(2) . .
C13 N6 C15 105.0(3) . .
C15 N6 Cd1 126.1(3) . .
O1 N7 O2 115.9(4) . .
O3 N7 O1 121.8(5) . .
O3 N7 O2 122.3(5) . .
C2 C1 N2 119.2(3) . .
C6 C1 N2 119.6(3) . .
C6 C1 C2 121.2(3) . .
C3 C2 C1 118.3(3) . .
C2 C3 N3 119.7(3) . .
C4 C3 N3 118.4(3) . .
C4 C3 C2 121.9(3) . .
C3 C4 C5 118.3(3) . .
C4 C5 N5 118.9(3) . 1_565
C6 C5 N5 119.7(3) . 1_565
C6 C5 C4 121.4(3) . .
C5 C6 C1 118.9(3) . .
C8 C7 N2 105.7(3) . .
C7 C8 N1 110.3(3) . .
N1 C9 N2 110.9(3) . .
N4 C10 N3 114.4(4) . .
N6 C13 N5 111.8(3) . .
C15 C14 N5 106.0(3) . .
C14 C15 N6 110.8(4) . .
O5 C16 C17 116.7(3) . .
O5 C16 C18 125.2(3) . 3_656
C18 C16 C17 118.1(3) 3_656 .
O4 C17 C16 116.9(3) . .
O4 C17 C18 125.7(3) . .
C18 C17 C16 117.3(3) . .
C16 C18 C17 124.1(3) 3_656 .
C16 C18 C19 117.8(3) 3_656 .
C17 C18 C19 118.0(3) . .
O6 C19 C18 117.9(4) . .
O7 C19 O6 122.2(4) . .
O7 C19 C18 119.8(4) . .
N4 C11A C12A 107.3(8) . .
C11A C12A N3 107.9(8) . .
N4 C11B C12B 109.7(8) . .
C11B C12B N3 106.0(7) . .

loop_
_geom_bond_atom_site_label_1
_geom_bond_atom_site_label_2
_geom_bond_distance
_geom_bond_site_symmetry_2
Cd1 O1 2.451(3) .
Cd1 O2 2.478(3) .
Cd1 O4 2.439(3) .
Cd1 O5 2.381(3) .
Cd1 N1 2.319(3) .
Cd1 N4 2.308(3) 2_745
Cd1 N6 2.279(3) .
O1 N7 1.254(5) .
O2 N7 1.254(5) .
O3 N7 1.208(5) .
O4 C17 1.241(4) .
O5 C16 1.240(4) .
O6 C19 1.211(5) .
O7 C19 1.179(5) .
N1 C8 1.359(5) .
N1 C9 1.309(4) .
N2 C1 1.425(4) .
N2 C7 1.373(5) .
N2 C9 1.351(4) .
N3 C3 1.429(5) .
N3 C10 1.307(5) .
N3 C12A 1.375(10) .
N3 C12B 1.397(10) .
N4 C10 1.295(5) .
N4 C11A 1.333(10) .
N4 C11B 1.332(10) .
N5 C5 1.424(4) 1_545
N5 C13 1.345(4) .
N5 C14 1.374(5) .
N6 C13 1.308(5) .
N6 C15 1.365(5) .
C1 C2 1.390(5) .
C1 C6 1.383(5) .
C2 C3 1.383(5) .
C3 C4 1.381(5) .
C4 C5 1.390(5) .
C5 C6 1.382(5) .
C7 C8 1.349(5) .
C14 C15 1.332(5) .
C16 C17 1.545(5) .
C16 C18 1.390(5) 3_656
C17 C18 1.400(5) .
C18 C19 1.449(5) .
C11A C12A 1.366(12) .
C11B C12B 1.350(11) .
